data_7243727
loop_
_publ_author_name
'Islam, Md Faizul'
'Sindt, Ammon J.'
'Hossain, Muhammad Saddam'
'Ayare, Pooja J.'
'Smith, Mark D.'
'Vannucci, Aaron K.'
'Garashchuk, Sophya'
'Shimizu, Linda S.'

_publ_section_title
;
 &#x000D; Assembled triphenylamine bis-urea macrocycles: Exploring
 photodriven electron transfer from host to guests.&#x000D;
;
_journal_name_full 'Physical Chemistry Chemical Physics'
_journal_paper_doi 10.1039/D1CP03000K
_journal_year 2021
_chemical_formula_moiety 'C42 H36 Br2 N6 O2, 0.31(C6 H2 Cl2 O2)'
_chemical_formula_sum 'C43.88 H36.62 Br2 Cl0.62 N6 O2.62'
_chemical_formula_weight 871.89
_chemical_name_common
'supramolecular host-guest complex with assembled bromotriphenylamine bis-urea macrocycle and 2,5-dichlorobenzoquinone'
_chemical_properties_physical Light-sensitive
_space_group_crystal_system monoclinic
_space_group_IT_number 14
_space_group_name_Hall '-P 2ybc'
_space_group_name_H-M_alt 'P 1 21/c 1'
_atom_sites_solution_hydrogens mixed
_atom_sites_solution_primary dual
_audit_creation_date 2020-02-21
_audit_creation_method
;
Olex2 1.2
(compiled 2018.05.29 svn.r3508 for OlexSys, GUI svn.r5506)
;
_audit_update_record
;
2021-06-23 deposited with the CCDC.	2021-10-11 downloaded from the CCDC.
;
_cell_angle_alpha 90
_cell_angle_beta 100.354(5)
_cell_angle_gamma 90
_cell_formula_units_Z 2
_cell_length_a 15.782(5)
_cell_length_b 4.6143(15)
_cell_length_c 26.780(9)
_cell_measurement_reflns_used 2779
_cell_measurement_temperature 100(2)
_cell_measurement_theta_max 25.032
_cell_measurement_theta_min 2.200
_cell_volume 1918.4(11)
_computing_cell_refinement 'SAINT+ Ver. 8.38A (Bruker-AXS, 2016)'
_computing_data_collection 'Bruker APEX3 v2016.5-0 (Bruker, 2016)'
_computing_data_reduction 'SAINT+ Ver. 8.38A (Bruker-AXS, 2016)'
_computing_molecular_graphics 'Olex2 (Dolomanov et al., 2009)'
_computing_publication_material 'Olex2 (Dolomanov et al., 2009)'
_computing_structure_refinement 'XL (Sheldrick, 2008)'
_computing_structure_solution 'ShelXT (Sheldrick, 2015)'
_diffrn_ambient_temperature 100(2)
_diffrn_detector 'Bruker PHOTON-100 area detector'
_diffrn_detector_area_resol_mean 10.4
_diffrn_detector_type 'CMOS area detector'
_diffrn_measured_fraction_theta_full 0.999
_diffrn_measured_fraction_theta_max 0.999
_diffrn_measurement_device 'three-circle diffractometer'
_diffrn_measurement_device_type 'Bruker D8 QUEST'
_diffrn_measurement_method '\w and \f scans'
_diffrn_radiation_monochromator 'mirror optics'
_diffrn_radiation_probe x-ray
_diffrn_radiation_type MoK\a
_diffrn_radiation_wavelength 0.71073
_diffrn_reflns_av_R_equivalents 0.1100
_diffrn_reflns_av_unetI/netI 0.0753
_diffrn_reflns_Laue_measured_fraction_full 0.999
_diffrn_reflns_Laue_measured_fraction_max 0.999
_diffrn_reflns_limit_h_max 18
_diffrn_reflns_limit_h_min -18
_diffrn_reflns_limit_k_max 5
_diffrn_reflns_limit_k_min -5
_diffrn_reflns_limit_l_max 30
_diffrn_reflns_limit_l_min -31
_diffrn_reflns_number 14472
_diffrn_reflns_point_group_measured_fraction_full 0.999
_diffrn_reflns_point_group_measured_fraction_max 0.999
_diffrn_reflns_theta_full 25.080
_diffrn_reflns_theta_max 25.080
_diffrn_reflns_theta_min 2.200
_diffrn_source 'microfocus sealed X-ray tube'
_diffrn_source_type 'Incoatec I\ms'
_diffrn_standards_number 0
_exptl_absorpt_coefficient_mu 2.205
_exptl_absorpt_correction_T_max 0.7452
_exptl_absorpt_correction_T_min 0.6584
_exptl_absorpt_correction_type multi-scan
_exptl_absorpt_process_details
;
SADABS-2016/2 (Bruker,2016/2) was used for absorption correction. 
wR2(int) was 0.1360 before and 0.0535 after correction. 
The Ratio of minimum to maximum transmission is 0.8835. 
The \l/2 correction factor is Not present.
;
_exptl_crystal_colour colourless
_exptl_crystal_colour_primary colourless
_exptl_crystal_density_diffrn 1.509
_exptl_crystal_description needle
_exptl_crystal_F_000 887
_exptl_crystal_size_max 0.38
_exptl_crystal_size_mid 0.03
_exptl_crystal_size_min 0.02
_refine_diff_density_max 0.785
_refine_diff_density_min -0.553
_refine_diff_density_rms 0.094
_refine_ls_extinction_method none
_refine_ls_goodness_of_fit_ref 1.052
_refine_ls_hydrogen_treatment mixed
_refine_ls_matrix_type full
_refine_ls_number_parameters 264
_refine_ls_number_reflns 3409
_refine_ls_number_restraints 7
_refine_ls_restrained_S_all 1.053
_refine_ls_R_factor_all 0.0959
_refine_ls_R_factor_gt 0.0514
_refine_ls_shift/su_max 0.002
_refine_ls_shift/su_mean 0.000
_refine_ls_structure_factor_coef Fsqd
_refine_ls_weighting_details 'w=1/[\s^2^(Fo^2^)+(0.0461P)^2^+2.1342P] where P=(Fo^2^+2Fc^2^)/3'
_refine_ls_weighting_scheme calc
_refine_ls_wR_factor_gt 0.0999
_refine_ls_wR_factor_ref 0.1137
_reflns_Friedel_coverage 0.000
_reflns_number_gt 2292
_reflns_number_total 3409
_reflns_threshold_expression 'I > 2\s(I)'
_cod_data_source_file d1cp03000k3.cif
_cod_data_source_block brtpamc_clbq
_cod_depositor_comments
;
The following automatic conversions were performed:

data item '_diffrn_radiation_probe' value 'X-ray' was changed to
'x-ray' in accordance with the
/home/data/users/saulius/crontab/automatic-downloads/rss-feeds/RSC/lib/dictionaries/cif_core.dic
dictionary named 'cif_core.dic' version 2.4.2 last updated on
2011-04-26.

Automatic conversion script
Id: cif_fix_values 7556 2019-12-06 15:28:31Z antanas 
;
_cod_original_cell_volume 1918.5(11)
_cod_database_code 7243727
_shelx_shelxl_version_number 2018/3
_shelx_space_group_comment
;
The symmetry employed for this shelxl refinement is uniquely defined
by the following loop, which should always be used as a source of
symmetry information in preference to the above space-group names.
They are only intended as comments.
;
_shelx_estimated_absorpt_t_max 0.957
_shelx_estimated_absorpt_t_min 0.488
_olex2_refinement_description
;
1. Fixed Uiso
 At 1.2 times of:
  All C(H) groups, All C(H,H) groups
2. Restrained distances
 O1S-C2S
 1.22 with sigma of 0.015
 C2S-C1S
 1.496 with sigma of 0.015
 C3S_$2-C1S
 1.476 with sigma of 0.01
 C3S-C2S
 1.34 with sigma of 0.015
 Cl1S-C1S
 1.71 with sigma of 0.015
 N1-H1 = N2-H2
 0.87 with sigma of 0.02
3. Others
 Sof(Cl1S)=Sof(O1S)=Sof(C1S)=Sof(C2S)=Sof(C3S)=Sof(H3S)=FVAR(1)
4.a Riding coordinates:
 C3S(H3S)
4.b Secondary CH2 refined with riding coordinates:
 C2(H2A,H2B), C21(H21A,H21B)
4.c Aromatic/amide H refined with riding coordinates:
 C4(H4), C5(H5), C7(H7), C8(H8), C10(H10), C11(H11), C13(H13), C14(H14),
 C16(H16), C17(H17), C19(H19), C20(H20)
;
_olex2_submission_special_instructions 'No special instructions were received'

loop_
_space_group_symop_operation_xyz
'x, y, z'
'-x, y+1/2, -z+1/2'
'-x, -y, -z'
'x, -y-1/2, z-1/2'

loop_
_atom_site_label
_atom_site_type_symbol
_atom_site_fract_x
_atom_site_fract_y
_atom_site_fract_z
_atom_site_U_iso_or_equiv
_atom_site_adp_type
_atom_site_occupancy
_atom_site_site_symmetry_order
_atom_site_calc_flag
_atom_site_refinement_flags_posn
_atom_site_refinement_flags_adp
_atom_site_refinement_flags_occupancy
_atom_site_disorder_assembly
_atom_site_disorder_group
Br1 Br 1.17601(3) 0.86151(13) 0.72153(2) 0.03144(18) Uani 1 1 d . . . . .
O1 O 0.60263(19) 0.8874(8) 0.33635(12) 0.0258(8) Uani 1 1 d . . . . .
N1 N 0.5339(2) 0.4585(9) 0.31863(15) 0.0221(10) Uani 1 1 d D . . . .
H1 H 0.537(3) 0.276(5) 0.3238(16) 0.009(12) Uiso 1 1 d D . . . .
N2 N 0.6741(2) 0.4688(9) 0.35794(14) 0.0172(9) Uani 1 1 d D . . . .
H2 H 0.669(3) 0.284(5) 0.3568(18) 0.021(15) Uiso 1 1 d D . . . .
N3 N 0.8211(2) 0.6720(10) 0.59514(13) 0.0254(10) Uani 1 1 d . . . . .
C1 C 0.6030(3) 0.6206(12) 0.33760(15) 0.0164(10) Uani 1 1 d . . . . .
C2 C 0.7558(3) 0.6067(12) 0.37802(15) 0.0198(11) Uani 1 1 d . . . . .
H2A H 0.755854 0.804233 0.363615 0.024 Uiso 1 1 calc R . . . .
H2B H 0.802600 0.495782 0.366679 0.024 Uiso 1 1 calc R . . . .
C3 C 0.7747(2) 0.6277(11) 0.43502(15) 0.0160(10) Uani 1 1 d . . . . .
C4 C 0.8488(3) 0.5166(12) 0.46294(17) 0.0247(12) Uani 1 1 d . . . . .
H4 H 0.889818 0.427546 0.445926 0.030 Uiso 1 1 calc R . . . .
C5 C 0.8653(3) 0.5315(12) 0.51601(16) 0.0246(12) Uani 1 1 d . . . . .
H5 H 0.916988 0.451916 0.534631 0.030 Uiso 1 1 calc R . . . .
C6 C 0.8069(3) 0.6611(11) 0.54112(16) 0.0232(11) Uani 1 1 d . . . . .
C7 C 0.7335(3) 0.7795(12) 0.51326(17) 0.0325(14) Uani 1 1 d . . . . .
H7 H 0.693484 0.875373 0.530178 0.039 Uiso 1 1 calc R . . . .
C8 C 0.7172(3) 0.7609(12) 0.46111(17) 0.0305(13) Uani 1 1 d . . . . .
H8 H 0.665453 0.840953 0.442651 0.037 Uiso 1 1 calc R . . . .
C9 C 0.9052(3) 0.7077(11) 0.62307(16) 0.0225(12) Uani 1 1 d . . . . .
C10 C 0.9626(3) 0.8942(13) 0.60719(18) 0.0358(14) Uani 1 1 d . . . . .
H10 H 0.946223 0.994988 0.576019 0.043 Uiso 1 1 calc R . . . .
C11 C 1.0431(3) 0.9385(12) 0.63526(18) 0.0339(14) Uani 1 1 d . . . . .
H11 H 1.081897 1.070070 0.623941 0.041 Uiso 1 1 calc R . . . .
C12 C 1.0668(3) 0.7895(11) 0.68014(16) 0.0214(12) Uani 1 1 d . . . . .
C13 C 1.0124(3) 0.5974(12) 0.69646(16) 0.0272(13) Uani 1 1 d . . . . .
H13 H 1.029869 0.495217 0.727389 0.033 Uiso 1 1 calc R . . . .
C14 C 0.9319(3) 0.5519(12) 0.66790(17) 0.0275(13) Uani 1 1 d . . . . .
H14 H 0.894273 0.414013 0.678715 0.033 Uiso 1 1 calc R . . . .
C15 C 0.7519(3) 0.6149(12) 0.62116(16) 0.0229(11) Uani 1 1 d . . . . .
C16 C 0.7462(3) 0.7619(12) 0.66528(18) 0.0289(13) Uani 1 1 d . . . . .
H16 H 0.787548 0.906211 0.677652 0.035 Uiso 1 1 calc R . . . .
C17 C 0.6806(3) 0.7005(12) 0.69161(18) 0.0266(13) Uani 1 1 d . . . . .
H17 H 0.678193 0.802333 0.722158 0.032 Uiso 1 1 calc R . . . .
C18 C 0.6194(3) 0.4977(11) 0.67484(16) 0.0219(11) Uani 1 1 d . . . . .
C19 C 0.6242(4) 0.3554(13) 0.62992(18) 0.0403(14) Uani 1 1 d . . . . .
H19 H 0.581461 0.216713 0.616879 0.048 Uiso 1 1 calc R . . . .
C20 C 0.6904(3) 0.4121(12) 0.60373(18) 0.0362(14) Uani 1 1 d . . . . .
H20 H 0.693242 0.309128 0.573355 0.043 Uiso 1 1 calc R . . . .
C21 C 0.5486(3) 0.4241(12) 0.70373(17) 0.0258(12) Uani 1 1 d . . . . .
H21A H 0.543717 0.210677 0.705663 0.031 Uiso 1 1 calc R . . . .
H21B H 0.564649 0.498421 0.738843 0.031 Uiso 1 1 calc R . . . .
Cl1S Cl 0.5204(3) 1.1564(12) 0.47528(18) 0.0420(14) Uiso 0.312(3) 1 d D . P . .
O1S O 0.4720(7) 0.901(3) 0.5649(4) 0.037(3) Uiso 0.312(3) 1 d D . P . .
C1S C 0.5103(9) 0.801(2) 0.4890(5) 0.025(4) Uiso 0.312(3) 1 d D . P . .
C2S C 0.4823(10) 0.704(3) 0.5369(5) 0.029(4) Uiso 0.312(3) 1 d D . P . .
C3S C 0.4757(9) 0.420(3) 0.5468(5) 0.026(4) Uiso 0.312(3) 1 d D . P . .
H3S H 0.460475 0.362603 0.578400 0.031 Uiso 0.312(3) 1 d R . P . .

loop_
_atom_site_aniso_label
_atom_site_aniso_U_11
_atom_site_aniso_U_22
_atom_site_aniso_U_33
_atom_site_aniso_U_23
_atom_site_aniso_U_13
_atom_site_aniso_U_12
Br1 0.0253(3) 0.0528(4) 0.0161(2) -0.0050(3) 0.00345(18) -0.0073(3)
O1 0.0249(17) 0.016(2) 0.0320(19) 0.0013(17) -0.0054(14) -0.0010(17)
N1 0.018(2) 0.018(3) 0.027(2) 0.002(2) -0.0044(17) -0.0017(19)
N2 0.0123(19) 0.019(2) 0.018(2) -0.0038(19) -0.0032(15) -0.0022(19)
N3 0.0188(19) 0.044(3) 0.0125(18) -0.003(2) 0.0001(15) 0.001(2)
C1 0.018(2) 0.020(3) 0.011(2) 0.000(2) 0.0029(17) 0.001(2)
C2 0.012(2) 0.032(3) 0.017(2) -0.002(2) 0.0051(17) 0.002(2)
C3 0.012(2) 0.022(3) 0.014(2) -0.001(2) 0.0016(17) -0.006(2)
C4 0.017(2) 0.038(3) 0.021(3) 0.003(2) 0.008(2) 0.006(2)
C5 0.019(2) 0.036(3) 0.018(2) 0.007(2) 0.001(2) 0.006(2)
C6 0.023(2) 0.029(3) 0.015(2) -0.001(2) -0.0001(19) -0.002(3)
C7 0.031(3) 0.048(4) 0.019(2) -0.008(2) 0.004(2) 0.016(3)
C8 0.028(3) 0.043(3) 0.018(2) -0.005(2) -0.004(2) 0.012(3)
C9 0.023(2) 0.033(3) 0.012(2) -0.006(2) 0.0066(19) 0.004(2)
C10 0.048(3) 0.036(4) 0.018(2) 0.008(3) -0.010(2) -0.012(3)
C11 0.038(3) 0.034(4) 0.027(3) 0.006(3) -0.001(2) -0.016(3)
C12 0.018(2) 0.031(3) 0.015(2) -0.009(2) 0.0042(19) 0.000(2)
C13 0.021(2) 0.049(4) 0.012(2) 0.006(3) 0.0044(19) 0.005(3)
C14 0.019(2) 0.046(4) 0.020(2) 0.003(2) 0.012(2) 0.004(2)
C15 0.019(2) 0.030(3) 0.018(2) 0.000(2) 0.0007(19) 0.003(3)
C16 0.014(2) 0.042(3) 0.029(3) -0.013(2) -0.001(2) -0.003(2)
C17 0.011(2) 0.039(4) 0.027(3) -0.013(2) -0.003(2) 0.001(2)
C18 0.020(2) 0.026(3) 0.017(2) 0.001(2) -0.004(2) 0.003(2)
C19 0.055(3) 0.039(4) 0.026(3) -0.005(3) 0.004(3) -0.028(3)
C20 0.053(3) 0.039(4) 0.017(2) -0.007(3) 0.009(2) -0.020(3)
C21 0.018(2) 0.035(4) 0.020(2) 0.001(2) -0.0074(19) -0.003(2)

loop_
_atom_type_symbol
_atom_type_description
_atom_type_scat_dispersion_real
_atom_type_scat_dispersion_imag
_atom_type_scat_source
C C 0.0033 0.0016 'International Tables Vol C Tables 4.2.6.8 and 6.1.1.4'
H H 0.0000 0.0000 'International Tables Vol C Tables 4.2.6.8 and 6.1.1.4'
Br Br -0.2901 2.4595 'International Tables Vol C Tables 4.2.6.8 and 6.1.1.4'
Cl Cl 0.1484 0.1585 'International Tables Vol C Tables 4.2.6.8 and 6.1.1.4'
N N 0.0061 0.0033 'International Tables Vol C Tables 4.2.6.8 and 6.1.1.4'
O O 0.0106 0.0060 'International Tables Vol C Tables 4.2.6.8 and 6.1.1.4'

loop_
_geom_angle_atom_site_label_1
_geom_angle_atom_site_label_2
_geom_angle_atom_site_label_3
_geom_angle
_geom_angle_site_symmetry_1
_geom_angle_site_symmetry_3
_geom_angle_publ_flag
C1 N1 H1 118(3) . . ?
C1 N1 C21 124.1(4) . 3_666 ?
C21 N1 H1 117(3) 3_666 . ?
C1 N2 H2 116(3) . . ?
C1 N2 C2 122.7(4) . . ?
C2 N2 H2 121(3) . . ?
C9 N3 C6 120.2(3) . . ?
C9 N3 C15 119.6(3) . . ?
C15 N3 C6 119.8(4) . . ?
O1 C1 N1 123.1(4) . . ?
O1 C1 N2 121.9(4) . . ?
N1 C1 N2 115.0(5) . . ?
N2 C2 H2A 108.8 . . ?
N2 C2 H2B 108.8 . . ?
N2 C2 C3 113.9(3) . . ?
H2A C2 H2B 107.7 . . ?
C3 C2 H2A 108.8 . . ?
C3 C2 H2B 108.8 . . ?
C4 C3 C2 121.6(4) . . ?
C4 C3 C8 117.6(4) . . ?
C8 C3 C2 120.8(4) . . ?
C3 C4 H4 119.3 . . ?
C3 C4 C5 121.4(4) . . ?
C5 C4 H4 119.3 . . ?
C4 C5 H5 120.0 . . ?
C6 C5 C4 120.0(4) . . ?
C6 C5 H5 120.0 . . ?
C5 C6 N3 121.1(4) . . ?
C5 C6 C7 118.8(4) . . ?
C7 C6 N3 120.1(4) . . ?
C6 C7 H7 119.6 . . ?
C6 C7 C8 120.8(4) . . ?
C8 C7 H7 119.6 . . ?
C3 C8 H8 119.3 . . ?
C7 C8 C3 121.3(4) . . ?
C7 C8 H8 119.3 . . ?
C10 C9 N3 121.3(4) . . ?
C10 C9 C14 118.3(4) . . ?
C14 C9 N3 120.3(4) . . ?
C9 C10 H10 119.2 . . ?
C11 C10 C9 121.5(5) . . ?
C11 C10 H10 119.2 . . ?
C10 C11 H11 120.5 . . ?
C10 C11 C12 119.0(5) . . ?
C12 C11 H11 120.5 . . ?
C11 C12 Br1 119.8(4) . . ?
C13 C12 Br1 119.0(3) . . ?
C13 C12 C11 121.2(4) . . ?
C12 C13 H13 120.2 . . ?
C12 C13 C14 119.6(4) . . ?
C14 C13 H13 120.2 . . ?
C9 C14 H14 119.8 . . ?
C13 C14 C9 120.3(5) . . ?
C13 C14 H14 119.8 . . ?
C16 C15 N3 120.2(4) . . ?
C20 C15 N3 121.3(4) . . ?
C20 C15 C16 118.5(4) . . ?
C15 C16 H16 119.8 . . ?
C15 C16 C17 120.5(5) . . ?
C17 C16 H16 119.8 . . ?
C16 C17 H17 119.2 . . ?
C18 C17 C16 121.6(4) . . ?
C18 C17 H17 119.2 . . ?
C17 C18 C19 117.7(4) . . ?
C17 C18 C21 122.2(4) . . ?
C19 C18 C21 120.1(5) . . ?
C18 C19 H19 119.5 . . ?
C20 C19 C18 121.0(5) . . ?
C20 C19 H19 119.5 . . ?
C15 C20 C19 120.7(5) . . ?
C15 C20 H20 119.7 . . ?
C19 C20 H20 119.7 . . ?
N1 C21 C18 113.6(4) 3_666 . ?
N1 C21 H21A 108.8 3_666 . ?
N1 C21 H21B 108.8 3_666 . ?
C18 C21 H21A 108.8 . . ?
C18 C21 H21B 108.8 . . ?
H21A C21 H21B 107.7 . . ?
C2S C1S Cl1S 122.0(10) . . ?
C3S C1S Cl1S 120.6(10) 3_666 . ?
C3S C1S C2S 117.4(10) 3_666 . ?
O1S C2S C1S 113.4(12) . . ?
O1S C2S C3S 126.0(13) . . ?
C3S C2S C1S 120.4(11) . . ?
Cl1S C3S H3S 122.8 3_676 . ?
C1S C3S Cl1S 117.9(9) 3_666 3_676 ?
C1S C3S H3S 119.1 3_666 . ?
C2S C3S C1S 122.1(12) . 3_666 ?
C2S C3S H3S 118.8 . . ?

loop_
_geom_bond_atom_site_label_1
_geom_bond_atom_site_label_2
_geom_bond_distance
_geom_bond_site_symmetry_2
_geom_bond_publ_flag
Br1 C12 1.903(4) . ?
O1 C1 1.232(6) . ?
N1 H1 0.854(19) . ?
N1 C1 1.344(6) . ?
N1 C21 1.438(6) 3_666 ?
N2 H2 0.857(19) . ?
N2 C1 1.351(6) . ?
N2 C2 1.452(6) . ?
N3 C6 1.425(5) . ?
N3 C9 1.411(6) . ?
N3 C15 1.422(6) . ?
C2 H2A 0.9900 . ?
C2 H2B 0.9900 . ?
C2 C3 1.505(6) . ?
C3 C4 1.369(6) . ?
C3 C8 1.385(6) . ?
C4 H4 0.9500 . ?
C4 C5 1.400(6) . ?
C5 H5 0.9500 . ?
C5 C6 1.372(6) . ?
C6 C7 1.374(6) . ?
C7 H7 0.9500 . ?
C7 C8 1.376(6) . ?
C8 H8 0.9500 . ?
C9 C10 1.372(7) . ?
C9 C14 1.398(6) . ?
C10 H10 0.9500 . ?
C10 C11 1.370(7) . ?
C11 H11 0.9500 . ?
C11 C12 1.377(7) . ?
C12 C13 1.360(7) . ?
C13 H13 0.9500 . ?
C13 C14 1.377(6) . ?
C14 H14 0.9500 . ?
C15 C16 1.379(6) . ?
C15 C20 1.368(7) . ?
C16 H16 0.9500 . ?
C16 C17 1.382(6) . ?
C17 H17 0.9500 . ?
C17 C18 1.362(7) . ?
C18 C19 1.385(7) . ?
C18 C21 1.507(6) . ?
C19 H19 0.9500 . ?
C19 C20 1.384(7) . ?
C20 H20 0.9500 . ?
C21 H21A 0.9900 . ?
C21 H21B 0.9900 . ?
Cl1S C1S 1.693(11) . ?
O1S C2S 1.207(12) . ?
C1S C2S 1.499(12) . ?
C1S C3S 1.442(9) 3_666 ?
C2S C3S 1.345(13) . ?
C3S H3S 0.9582 . ?

loop_
_geom_hbond_atom_site_label_D
_geom_hbond_atom_site_label_H
_geom_hbond_atom_site_label_A
_geom_hbond_distance_DH
_geom_hbond_distance_HA
_geom_hbond_distance_DA
_geom_hbond_angle_DHA
_geom_hbond_site_symmetry_A
_geom_hbond_publ_flag
N1 H1 O1 0.854(19) 2.07(3) 2.857(6) 153(4) 1_545 yes
N2 H2 O1 0.857(19) 2.13(3) 2.927(5) 154(4) 1_545 yes

loop_
_geom_torsion_atom_site_label_1
_geom_torsion_atom_site_label_2
_geom_torsion_atom_site_label_3
_geom_torsion_atom_site_label_4
_geom_torsion
_geom_torsion_site_symmetry_1
_geom_torsion_site_symmetry_2
_geom_torsion_site_symmetry_3
_geom_torsion_site_symmetry_4
_geom_torsion_publ_flag
Br1 C12 C13 C14 177.4(4) . . . . ?
N2 C2 C3 C4 124.5(5) . . . . ?
N2 C2 C3 C8 -55.5(7) . . . . ?
N3 C6 C7 C8 -177.4(5) . . . . ?
N3 C9 C10 C11 177.3(5) . . . . ?
N3 C9 C14 C13 -176.8(4) . . . . ?
N3 C15 C16 C17 -177.9(4) . . . . ?
N3 C15 C20 C19 178.9(5) . . . . ?
C1 N2 C2 C3 101.6(5) . . . . ?
C2 N2 C1 O1 -2.4(6) . . . . ?
C2 N2 C1 N1 177.0(4) . . . . ?
C2 C3 C4 C5 -178.7(5) . . . . ?
C2 C3 C8 C7 179.5(5) . . . . ?
C3 C4 C5 C6 -0.4(8) . . . . ?
C4 C3 C8 C7 -0.4(8) . . . . ?
C4 C5 C6 N3 178.2(5) . . . . ?
C4 C5 C6 C7 -1.3(8) . . . . ?
C5 C6 C7 C8 2.1(8) . . . . ?
C6 N3 C9 C10 40.3(7) . . . . ?
C6 N3 C9 C14 -139.6(5) . . . . ?
C6 N3 C15 C16 -145.1(5) . . . . ?
C6 N3 C15 C20 35.9(7) . . . . ?
C6 C7 C8 C3 -1.2(9) . . . . ?
C8 C3 C4 C5 1.2(8) . . . . ?
C9 N3 C6 C5 35.8(7) . . . . ?
C9 N3 C6 C7 -144.7(5) . . . . ?
C9 N3 C15 C16 41.8(7) . . . . ?
C9 N3 C15 C20 -137.3(5) . . . . ?
C9 C10 C11 C12 0.7(8) . . . . ?
C10 C9 C14 C13 3.3(7) . . . . ?
C10 C11 C12 Br1 -176.8(4) . . . . ?
C10 C11 C12 C13 1.0(8) . . . . ?
C11 C12 C13 C14 -0.4(8) . . . . ?
C12 C13 C14 C9 -1.7(7) . . . . ?
C14 C9 C10 C11 -2.8(8) . . . . ?
C15 N3 C6 C5 -137.3(5) . . . . ?
C15 N3 C6 C7 42.2(7) . . . . ?
C15 N3 C9 C10 -146.6(5) . . . . ?
C15 N3 C9 C14 33.5(7) . . . . ?
C15 C16 C17 C18 -0.8(8) . . . . ?
C16 C15 C20 C19 -0.2(8) . . . . ?
C16 C17 C18 C19 -0.7(8) . . . . ?
C16 C17 C18 C21 178.7(5) . . . . ?
C17 C18 C19 C20 1.7(8) . . . . ?
C17 C18 C21 N1 105.0(5) . . . 3_666 ?
C18 C19 C20 C15 -1.3(9) . . . . ?
C19 C18 C21 N1 -75.7(6) . . . 3_666 ?
C20 C15 C16 C17 1.2(8) . . . . ?
C21 N1 C1 O1 -2.0(7) 3_666 . . . ?
C21 N1 C1 N2 178.6(4) 3_666 . . . ?
C21 C18 C19 C20 -177.7(5) . . . . ?
